data_2103346
loop_
_publ_author_name
'Marsh, Richard E.'

_publ_section_title
;
 The space groups of point group <i>C</i>~3~: some corrections, some
 comments
;
_journal_issue 5
_journal_name_full 'Acta Crystallographica Section B'
_journal_page_first 893
_journal_page_last 899
_journal_paper_doi 10.1107/S0108768102011758
_journal_volume 58
_journal_year 2002
_chemical_formula_moiety 'C15 H21 O3 Br'
_chemical_formula_sum 'C15 H21 Br O3'
_symmetry_cell_setting trigonal
_symmetry_space_group_name_H-M 'P 31 2 1'
_cell_angle_alpha 90.00
_cell_angle_beta 90.00
_cell_angle_gamma 120.00
_cell_formula_units_Z 6
_cell_length_a 7.59
_cell_length_b 7.59
_cell_length_c 43.99
_cell_volume 2194.665
_cod_data_source_file bk0117.cif
_cod_data_source_block APLYSU01
_cod_depositor_comments
;
 Adding the _cell_formula_units_Z and _chemical_formula_moiety data items
 after consulting the original publication.

 Antanas Vaitkus,
 2017-08-03
;
_cod_original_sg_symbol_H-M 'P 31 21'
_cod_original_formula_sum 'C15 H21 O3 Br'
_cod_database_code 2103346

loop_
_atom_site_label
_atom_site_fract_x
_atom_site_fract_y
_atom_site_fract_z
Br3 0.7234 -0.0098 0.0156
C1 0.9034 0.4018 0.0890
C2 0.8990 0.3127 0.0572
C3 0.7098 0.1166 0.0539
C4 0.5126 0.1281 0.0573
C16 0.3313 -0.0918 0.0573
C17 0.4804 0.2388 0.0302
C5 0.5282 0.2243 0.0889
C6 0.3342 0.2309 0.0984
C7 0.2900 0.2093 0.1318
C8 0.4298 0.2480 0.1527
C9 0.3890 0.2436 0.1863
O9 0.2290 0.1752 0.1990
O10 0.5710 0.3375 0.2005
C11 0.7364 0.4340 0.1800
C12 0.6537 0.3386 0.1488
O13 0.7352 0.4920 0.1263
C14 0.7218 0.4256 0.0945
C15 0.7445 0.6090 0.0774
H11 1.028 0.536 0.090
H12 0.916 0.320 0.104
H21 0.916 0.402 0.041
H22 1.012 0.282 0.055
H3 0.684 0.032 0.071
H161 0.328 -0.160 0.038
H162 0.340 -0.170 0.073
H163 0.206 -0.092 0.058
H171 0.592 0.381 0.031
H172 0.480 0.182 0.012
H13 0.358 0.250 0.032
H5 0.559 0.150 0.103
H61 0.348 0.356 0.091
H62 0.222 0.124 0.087
H7 0.140 0.160 0.138
H111 0.802 0.584 0.179
H112 0.859 0.418 0.186
H120 0.683 0.227 0.145
H151 0.860 0.730 0.085
H152 0.764 0.602 0.057
H153 0.628 0.625 0.080
